data_2007232
loop_
_publ_author_name
'Kaftory, Menahem'
'Goldberg, Yulia'
'Goldberg, Stephen, Z.'
'Botoshansky, Mark '

_publ_section_title
;
 2,3-Bis(diphenylmethylene)succinic Anhydride, (I),
 2-(2-Adamantylidene)-3-(9-fluorenylidene)succinic Anhydride, (II), and
 2-(9-Fluorenylidene)-3-(3,4,5-trimethoxybenzylidene)succinic
 Anhydride, (III)
;
_journal_issue 5
_journal_name_full 'Acta Crystallographica Section C'
_journal_page_first 683
_journal_page_last 687
_journal_paper_doi 10.1107/S0108270197018441
_journal_volume 54
_journal_year 1998
_chemical_formula_sum 'C27 H22 O3'
_chemical_formula_weight 394.45
_chemical_name_common FULGID-2
_chemical_name_systematic
;
 2-fluorenylidene,3-(adamantylidene)succinic anhydride
;
_space_group_IT_number 2
_symmetry_cell_setting triclinic
_symmetry_space_group_name_Hall '-P 1'
_symmetry_space_group_name_H-M 'P -1'
_audit_creation_method SHELXL
_cell_angle_alpha 100.45(2)
_cell_angle_beta 100.32(2)
_cell_angle_gamma 67.65(2)
_cell_formula_units_Z 2
_cell_length_a 11.939(3)
_cell_length_b 10.251(3)
_cell_length_c 8.731(2)
_cell_measurement_reflns_used 25
_cell_measurement_temperature 293(2)
_cell_measurement_theta_max 10.8
_cell_measurement_theta_min 3.1
_cell_volume 964.7(5)
_computing_cell_refinement 'Philips PW110/20 software'
_computing_data_collection 'Philips PW110/20 software (Philips, 1973)'
_computing_data_reduction 'PROCN (Philips, 1973)'
_computing_molecular_graphics 'ORTEPII (Johnson, 1976); TEXSAN (Molecular Structure Corporation, 19??)'
_computing_structure_refinement 'SHELXL-93 (Sheldrick, 1993)'
_computing_structure_solution 'SHELXS-86 (Sheldrick, 1990)'
_diffrn_ambient_temperature 293(2)
_diffrn_measurement_device 'Philips PW1100 four-circle diffractometer'
_diffrn_measurement_method \w/2\q
_diffrn_radiation_monochromator graphite
_diffrn_radiation_source 'fine-focus sealed tube'
_diffrn_radiation_type MoK\a
_diffrn_radiation_wavelength 0.71069
_diffrn_reflns_av_R_equivalents 0.0000
_diffrn_reflns_av_sigmaI/netI 0.0872
_diffrn_reflns_limit_h_max 15
_diffrn_reflns_limit_h_min 0
_diffrn_reflns_limit_k_max 13
_diffrn_reflns_limit_k_min -11
_diffrn_reflns_limit_l_max 11
_diffrn_reflns_limit_l_min -11
_diffrn_reflns_number 2359
_diffrn_reflns_theta_max 22.00
_diffrn_reflns_theta_min 1.86
_diffrn_standards_decay_% 2.6
_diffrn_standards_interval_time '120 min'
_diffrn_standards_number 3
_exptl_absorpt_coefficient_mu 0.087
_exptl_absorpt_correction_type none
_exptl_crystal_colour orange
_exptl_crystal_density_diffrn 1.358
_exptl_crystal_density_method none
_exptl_crystal_description prism
_exptl_crystal_F_000 416
_exptl_crystal_size_max 0.65
_exptl_crystal_size_mid 0.20
_exptl_crystal_size_min 0.15
_refine_diff_density_max 0.407
_refine_diff_density_min -0.404
_refine_ls_extinction_method none
_refine_ls_goodness_of_fit_all 0.238
_refine_ls_goodness_of_fit_obs 0.228
_refine_ls_hydrogen_treatment constr
_refine_ls_matrix_type full
_refine_ls_number_parameters 271
_refine_ls_number_reflns 2359
_refine_ls_number_restraints 0
_refine_ls_restrained_S_all 0.268
_refine_ls_restrained_S_obs 0.228
_refine_ls_R_factor_all 0.1505
_refine_ls_R_factor_obs .0783
_refine_ls_shift/esd_max 0.099
_refine_ls_shift/esd_mean 0.025
_refine_ls_structure_factor_coef Fsqd
_refine_ls_weighting_details 'w=1/[\s^2^(Fo^2^)+(0.0050P)^2^+240.0000P] where P=(Fo^2^+2Fc^2^)/3'
_refine_ls_weighting_scheme calc
_refine_ls_wR_factor_all 0.2773
_refine_ls_wR_factor_obs .1725
_reflns_number_observed 1252
_reflns_number_total 2359
_reflns_observed_criterion >2sigma(I)
_cod_data_source_file ha1200.cif
_cod_data_source_block II
_cod_depositor_comments
;
The following automatic conversions were performed:
'_symmetry_cell_setting' value 'Triclinic' changed to 'triclinic'
according to '/home/saulius/struct/CIF-dictionaries/cif_core.dic'
dictionary named 'cif_core.dic' version 2.4.1 from 2010-06-29.

Automatic conversion script
Id: cif_fix_enum 1527 2010-12-29 10:47:43Z saulius 

The following automatic conversions were performed:

'_symmetry_cell_setting' value 'Triclinic' changed to 'triclinic'
according to /home/saulius/struct/CIF-dictionaries/cif_core.dic
dictionary named 'cif_core.dic' version 2.4.1 from 2010-06-29.

Automatic conversion script
Id: cif_fix_values 1715 2011-07-08 13:25:40Z adriana 

The following automatic conversions were performed:

'_refine_ls_weighting_scheme' value 'calc
w=1/[\s^2^(Fo^2^)+(0.0050P)^2^+240.0000P] where P=(Fo^2^+2Fc^2^)/3'
was changed to 'calc'. New tag '_refine_ls_weighting_details' was
created. The value of the new tag was set to
'w=1/[\s^2^(Fo^2^)+(0.0050P)^2^+240.0000P] where P=(Fo^2^+2Fc^2^)/3'.

Automatic conversion script
Id: cif_fix_values 3143 2015-03-26 13:38:13Z robertas 
;
_cod_original_cell_volume 964.7(4)
_cod_original_sg_symbol_H-M P-1
_cod_database_code 2007232

loop_
_symmetry_equiv_pos_as_xyz
'x, y, z'
'-x, -y, -z'

loop_
_atom_site_aniso_label
_atom_site_aniso_U_11
_atom_site_aniso_U_22
_atom_site_aniso_U_33
_atom_site_aniso_U_12
_atom_site_aniso_U_13
_atom_site_aniso_U_23
O1 .028(3) .055(4) .022(3) -.023(3) -.009(2) .010(3)
O2 .071(5) .026(3) .041(4) -.015(3) .003(3) .010(3)
O3 .048(4) .089(5) .013(3) -.038(4) .001(3) .007(3)
C1 .033(5) .021(4) .030(5) -.012(4) -.011(4) -.001(4)
C2 .041(5) .033(5) .026(4) -.013(4) .014(4) -.007(4)
C3 .066(6) .025(4) .030(5) -.016(4) .032(5) .005(4)
C4 .038(5) .039(5) .025(4) -.024(4) .005(4) .002(4)
C5 .046(5) .020(4) .030(4) -.010(4) .027(4) -.010(3)
C6 .045(5) .026(4) .026(4) -.024(4) .010(4) -.002(3)
C7 .041(5) .027(5) .031(4) -.020(4) .008(4) -.005(4)
C8 .039(6) .053(6) .040(5) -.033(5) .020(4) -.023(4)
C9 .035(5) .037(5) .040(5) -.010(4) .024(4) -.011(4)
C10 .046(6) .039(5) .037(5) -.003(5) .021(4) -.002(4)
C11 .043(6) .088(8) .036(6) -.009(6) .009(5) -.015(6)
C12 .049(7) .119(10) .039(6) -.039(7) .023(5) -.026(7)
C13 .048(6) .074(7) .042(6) -.041(6) .011(5) -.016(5)
C14 .086(8) .042(6) .041(5) -.041(6) .024(5) -.012(5)
C15 .110(10) .025(5) .038(6) -.027(6) .017(6) -.001(4)
C16 .072(7) .021(5) .041(5) -.018(5) -.004(5) .006(4)
C17 .056(6) .022(4) .020(4) -.013(4) .016(4) -.003(3)
C18 .056(6) .032(5) .017(4) -.015(4) .023(4) -.001(3)
C19 .036(5) .055(6) .033(5) -.028(4) .012(4) .010(4)
C20 .079(7) .051(6) .024(5) -.046(5) .006(4) .006(4)
C21 .057(6) .042(5) .032(5) -.039(5) -.002(4) .009(4)
C22 .055(6) .033(5) .030(5) -.015(4) .014(4) .007(4)
C23 .045(5) .028(4) .020(4) -.019(4) .011(4) -.002(3)
C24 .071(6) .027(5) .029(5) -.026(4) .009(4) .006(4)
C25 .048(5) .046(5) .025(4) -.025(4) -.008(4) .014(4)
C26 .051(6) .030(5) .035(5) -.025(4) .009(4) .004(4)
C27 .037(5) .060(6) .039(5) -.031(5) -.004(4) -.003(4)

loop_
_atom_site_label
_atom_site_fract_x
_atom_site_fract_y
_atom_site_fract_z
_atom_site_U_iso_or_equiv
_atom_site_thermal_displace_type
_atom_site_calc_flag
_atom_site_refinement_flags
_atom_site_occupancy
_atom_site_disorder_group
_atom_site_type_symbol
O1 .8665(5) .1753(6) .6068(6) .0335(14) Uani d . 1 . O
O2 1.0682(6) .0948(6) .6154(7) .047(2) Uani d . 1 . O
O3 .6651(6) .2599(7) .5369(6) .046(2) Uani d . 1 . O
C1 .9735(7) .1622(8) .5502(9) .030(2) Uani d . 1 . C
C2 .9354(8) .2368(8) .4061(9) .034(2) Uani d . 1 . C
C3 .8067(8) .2461(8) .3568(9) .037(2) Uani d . 1 . C
C4 .7650(8) .2314(8) .5023(9) .031(2) Uani d . 1 . C
C5 1.0046(7) .3015(8) .3628(9) .031(2) Uani d . 1 . C
C6 .9473(7) .4262(8) .2698(9) .029(2) Uani d . 1 . C
C7 1.0434(7) .4730(8) .2568(9) .031(2) Uani d . 1 . C
C8 1.1576(8) .3794(9) .3332(10) .041(2) Uani d . 1 . C
C9 1.1368(8) .2765(9) .3994(10) .038(2) Uani d . 1 . C
C10 1.2320(8) .1738(9) .4737(10) .043(2) Uani d . 1 . C
H10 1.2204 .1008 .5106 .052 Uiso calc . 1 . H
C11 1.3463(9) .1843(13) .4910(11) .062(3) Uani d . 1 . C
H11 1.4117 .1183 .5440 .075 Uiso calc . 1 . H
C12 1.3670(10) .2897(15) .4323(12) .069(3) Uani d . 1 . C
H12 1.4443 .2953 .4484 .082 Uiso calc . 1 . H
C13 1.2721(9) .3845(11) .3507(11) .051(3) Uani d . 1 . C
H13 1.2853 .4529 .3069 .062 Uiso calc . 1 . H
C14 1.0181(11) .5879(10) .1787(11) .051(3) Uani d . 1 . C
H14 1.0811 .6133 .1604 .061 Uiso calc . 1 . H
C15 .9006(12) .6640(9) .1287(11) .056(3) Uani d . 1 . C
H15 .8840 .7435 .0792 .067 Uiso calc . 1 . H
C16 .8046(9) .6267(8) .1490(10) .045(2) Uani d . 1 . C
H16 .7247 .6795 .1125 .055 Uiso calc . 1 . H
C17 .8306(8) .5082(8) .2256(9) .033(2) Uani d . 1 . C
H17 .7669 .4853 .2464 .039 Uiso calc . 1 . H
C18 .7509(8) .2228(8) .2130(9) .033(2) Uani d . 1 . C
C19 .6335(7) .1964(9) .1831(9) .037(2) Uani d . 1 . C
H19 .6004 .2125 .2827 .044 Uiso calc . 1 . H
C20 .6567(9) .0430(10) .1096(9) .044(2) Uani d . 1 . C
H20A .7127 -.0212 .1816 .053 Uiso calc . 1 . H
H20B .5807 .0256 .0900 .053 Uiso calc . 1 . H
C21 .7106(8) .0149(9) -.0443(9) .038(2) Uani d . 1 . C
H21 .7273 -.0843 -.0904 .045 Uiso calc . 1 . H
C22 .8290(8) .0473(9) -.0117(9) .038(2) Uani d . 1 . C
H22A .8633 .0316 -.1091 .046 Uiso calc . 1 . H
H22B .8882 -.0162 .0588 .046 Uiso calc . 1 . H
C23 .8026(7) .2018(8) .0623(8) .029(2) Uani d . 1 . C
H23 .8787 .2212 .0838 .034 Uiso calc . 1 . H
C24 .7115(9) .3012(8) -.0532(9) .039(2) Uani d . 1 . C
H24A .6938 .3996 -.0082 .047 Uiso calc . 1 . H
H24B .7460 .2865 -.1502 .047 Uiso calc . 1 . H
C25 .5955(8) .2675(9) -.0854(9) .037(2) Uani d . 1 . C
H25 .5367 .3305 -.1585 .045 Uiso calc . 1 . H
C26 .6200(8) .1153(8) -.1570(9) .035(2) Uani d . 1 . C
H26A .6532 .0985 -.2554 .042 Uiso calc . 1 . H
H26B .5443 .0971 -.1785 .042 Uiso calc . 1 . H
C27 .5413(8) .2971(10) .0717(10) .044(2) Uani d . 1 . C
H27A .5259 .3951 .1171 .052 Uiso calc . 1 . H
H27B .4647 .2810 .0537 .052 Uiso calc . 1 . H

loop_
_atom_type_symbol
_atom_type_description
_atom_type_scat_dispersion_real
_atom_type_scat_dispersion_imag
_atom_type_scat_source
O O 0.0106 0.0060 'International Tables Vol C Tables 4.2.6.8 and 6.1.1.4'
C C 0.0033 0.0016 'International Tables Vol C Tables 4.2.6.8 and 6.1.1.4'
H H 0.0000 0.0000 'International Tables Vol C Tables 4.2.6.8 and 6.1.1.4'

loop_
_geom_angle_atom_site_label_1
_geom_angle_atom_site_label_2
_geom_angle_atom_site_label_3
_geom_angle
C4 O1 C1 111.3(6)
O2 C1 O1 118.2(7)
O2 C1 C2 134.6(8)
O1 C1 C2 107.1(6)
C5 C2 C1 122.0(8)
C5 C2 C3 132.5(8)
C1 C2 C3 104.3(6)
C18 C3 C2 129.3(7)
C18 C3 C4 122.8(8)
C2 C3 C4 104.3(7)
O3 C4 O1 120.3(7)
O3 C4 C3 131.5(8)
O1 C4 C3 108.3(7)
C2 C5 C9 130.9(8)
C2 C5 C6 121.4(7)
C9 C5 C6 107.6(7)
C17 C6 C7 119.0(7)
C17 C6 C5 133.6(7)
C7 C6 C5 106.3(7)
C14 C7 C6 119.7(8)
C14 C7 C8 131.5(8)
C6 C7 C8 108.8(7)
C13 C8 C9 120.2(9)
C13 C8 C7 129.2(9)
C9 C8 C7 110.5(7)
C10 C9 C8 120.9(8)
C10 C9 C5 132.2(8)
C8 C9 C5 106.9(7)
C9 C10 C11 116.8(9)
C10 C11 C12 122.8(10)
C13 C12 C11 118.9(9)
C12 C13 C8 120.2(10)
C15 C14 C7 119.4(9)
C14 C15 C16 122.0(8)
C15 C16 C17 118.5(9)
C6 C17 C16 120.7(8)
C3 C18 C23 125.6(8)
C3 C18 C19 123.4(7)
C23 C18 C19 110.6(7)
C18 C19 C27 110.1(6)
C18 C19 C20 109.4(7)
C27 C19 C20 109.3(7)
C21 C20 C19 110.2(6)
C20 C21 C22 108.9(7)
C20 C21 C26 108.8(7)
C22 C21 C26 108.3(6)
C21 C22 C23 110.0(7)
C18 C23 C24 110.9(7)
C18 C23 C22 108.5(6)
C24 C23 C22 109.0(6)
C25 C24 C23 108.2(6)
C26 C25 C24 111.3(7)
C26 C25 C27 110.6(7)
C24 C25 C27 108.3(6)
C25 C26 C21 109.9(7)
C19 C27 C25 108.0(7)

loop_
_geom_bond_atom_site_label_1
_geom_bond_atom_site_label_2
_geom_bond_site_symmetry_2
_geom_bond_distance
_geom_bond_publ_flag
O1 C4 . 1.376(9) ?
O1 C1 . 1.403(9) ?
O2 C1 . 1.182(9) ?
O3 C4 . 1.196(9) ?
C1 C2 . 1.501(11) ?
C2 C5 . 1.374(11) ?
C2 C3 . 1.490(12) ?
C3 C18 . 1.338(12) ?
C3 C4 . 1.496(11) ?
C5 C9 . 1.484(12) ?
C5 C6 . 1.508(11) ?
C6 C17 . 1.354(11) ?
C6 C7 . 1.429(11) ?
C7 C14 . 1.375(12) ?
C7 C8 . 1.461(12) ?
C8 C13 . 1.368(12) ?
C8 C9 . 1.407(12) ?
C9 C10 . 1.377(12) ?
C10 C11 . 1.389(14) ?
C11 C12 . 1.39(2) ?
C12 C13 . 1.36(2) ?
C14 C15 . 1.356(15) ?
C15 C16 . 1.386(14) ?
C16 C17 . 1.398(11) ?
C18 C23 . 1.499(10) ?
C18 C19 . 1.496(11) ?
C19 C27 . 1.529(12) ?
C19 C20 . 1.526(12) ?
C20 C21 . 1.527(11) ?
C21 C22 . 1.540(12) ?
C21 C26 . 1.528(12) ?
C22 C23 . 1.532(11) ?
C23 C24 . 1.541(11) ?
C24 C25 . 1.518(12) ?
C25 C26 . 1.509(11) ?
C25 C27 . 1.553(12) ?

loop_
_geom_torsion_atom_site_label_1
_geom_torsion_atom_site_label_2
_geom_torsion_atom_site_label_3
_geom_torsion_atom_site_label_4
_geom_torsion
C4 O1 C1 O2 -167.9(7)
C4 O1 C1 C2 8.9(8)
O2 C1 C2 C5 -34.5(13)
O1 C1 C2 C5 149.4(7)
O2 C1 C2 C3 156.9(9)
O1 C1 C2 C3 -19.2(8)
C5 C2 C3 C18 56.2(13)
C1 C2 C3 C18 -137.0(8)
C5 C2 C3 C4 -145.4(8)
C1 C2 C3 C4 21.5(8)
C1 O1 C4 O3 -174.3(7)
C1 O1 C4 C3 5.2(8)
C18 C3 C4 O3 -37.4(14)
C2 C3 C4 O3 162.3(9)
C18 C3 C4 O1 143.2(8)
C2 C3 C4 O1 -17.1(8)
C1 C2 C5 C9 23.7(12)
C3 C2 C5 C9 -171.4(8)
C1 C2 C5 C6 -152.1(7)
C3 C2 C5 C6 12.8(13)
C2 C5 C6 C17 8.2(13)
C9 C5 C6 C17 -168.5(8)
C2 C5 C6 C7 175.5(7)
C9 C5 C6 C7 -1.2(8)
C17 C6 C7 C14 -9.7(11)
C5 C6 C7 C14 -179.2(7)
C17 C6 C7 C8 171.4(7)
C5 C6 C7 C8 1.9(8)
C14 C7 C8 C13 1.9(15)
C6 C7 C8 C13 -179.3(8)
C14 C7 C8 C9 179.3(8)
C6 C7 C8 C9 -1.9(9)
C13 C8 C9 C10 -4.3(12)
C7 C8 C9 C10 178.0(7)
C13 C8 C9 C5 178.7(7)
C7 C8 C9 C5 1.1(9)
C2 C5 C9 C10 7.4(15)
C6 C5 C9 C10 -176.4(8)
C2 C5 C9 C8 -176.2(8)
C6 C5 C9 C8 0.1(8)
C8 C9 C10 C11 5.2(12)
C5 C9 C10 C11 -178.8(8)
C9 C10 C11 C12 -2.2(13)
C10 C11 C12 C13 -1.8(15)
C11 C12 C13 C8 2.8(14)
C9 C8 C13 C12 0.2(13)
C7 C8 C13 C12 177.3(8)
C6 C7 C14 C15 6.5(12)
C8 C7 C14 C15 -174.8(8)
C7 C14 C15 C16 -2.2(14)
C14 C15 C16 C17 0.9(14)
C7 C6 C17 C16 8.5(11)
C5 C6 C17 C16 174.5(8)
C15 C16 C17 C6 -4.2(12)
C2 C3 C18 C23 -9.8(14)
C4 C3 C18 C23 -164.8(7)
C2 C3 C18 C19 162.4(8)
C4 C3 C18 C19 7.4(13)
C3 C18 C19 C27 128.0(8)
C23 C18 C19 C27 -58.8(9)
C3 C18 C19 C20 -111.8(9)
C23 C18 C19 C20 61.5(8)
C18 C19 C20 C21 -59.2(9)
C27 C19 C20 C21 61.4(9)
C19 C20 C21 C22 57.6(9)
C19 C20 C21 C26 -60.3(9)
C20 C21 C22 C23 -58.2(8)
C26 C21 C22 C23 60.0(8)
C3 C18 C23 C24 -128.9(8)
C19 C18 C23 C24 58.1(8)
C3 C18 C23 C22 111.5(9)
C19 C18 C23 C22 -61.6(9)
C21 C22 C23 C18 59.8(8)
C21 C22 C23 C24 -61.0(8)
C18 C23 C24 C25 -59.7(8)
C22 C23 C24 C25 59.7(8)
C23 C24 C25 C26 -60.2(8)
C23 C24 C25 C27 61.5(8)
C24 C25 C26 C21 60.6(8)
C27 C25 C26 C21 -59.9(9)
C20 C21 C26 C25 59.3(8)
C22 C21 C26 C25 -58.9(9)
C18 C19 C27 C25 60.7(8)
C20 C19 C27 C25 -59.6(8)
C26 C25 C27 C19 59.6(8)
C24 C25 C27 C19 -62.6(8)
